data_7241527
loop_
_publ_author_name
'Jing, Chang-Qing'
'Li, Jing-Zhao'
'Xu, Te'
'Jiang, Kuan'
'Zhao, Xue-Jie'
'Wu, Yu-Fang'
'Xue, Nian-Ting'
'Jing, Zhi-Hong'
'Lei, Xiao-Wu'

_publ_section_title
;
 Organic cations directed 1D [Pb3Br10]4&#x2212; chains: syntheses, crystal
 structures, and photoluminescence properties
;
_journal_issue 2
_journal_name_full CrystEngComm
_journal_page_first 292
_journal_page_last 298
_journal_paper_doi 10.1039/D0CE01457E
_journal_volume 23
_journal_year 2021
_chemical_formula_moiety '0.5(Br20 Pb6), 2(C5 H16 N2)'
_chemical_formula_sum 'C10 H32 Br10 N4 Pb3'
_chemical_formula_weight 1629.08
_space_group_crystal_system monoclinic
_space_group_IT_number 15
_space_group_name_Hall '-C 2yc'
_space_group_name_H-M_alt 'C 1 2/c 1'
_symmetry_Int_Tables_number 15
_atom_sites_solution_primary direct
_audit_creation_date 2020-08-08
_audit_creation_method
;
Olex2 1.2
(compiled 2015.01.26 svn.r3150 for OlexSys, GUI svn.r4998)
;
_audit_update_record
;
2020-08-08 deposited with the CCDC.	2020-11-05 downloaded from the CCDC.
;
_cell_angle_alpha 90
_cell_angle_beta 114.5690(17)
_cell_angle_gamma 90
_cell_formula_units_Z 4
_cell_length_a 20.368(3)
_cell_length_b 8.0895(12)
_cell_length_c 22.524(3)
_cell_measurement_reflns_used 3992
_cell_measurement_temperature 296.15
_cell_measurement_theta_max 27.01
_cell_measurement_theta_min 2.27
_cell_volume 3375.2(8)
_computing_molecular_graphics 'Olex2 (Dolomanov et al., 2009)'
_computing_publication_material 'Olex2 (Dolomanov et al., 2009)'
_computing_structure_refinement 'olex2.refine (Bourhis et al., 2015)'
_computing_structure_solution 'SIR2004 (Burla et al., 2007)'
_diffrn_ambient_temperature 296.15
_diffrn_measured_fraction_theta_full 0.9847
_diffrn_measured_fraction_theta_max 0.9847
_diffrn_measurement_device_type 'Bruker APEX-II CCD'
_diffrn_measurement_method '\f and \w scans'
_diffrn_radiation_type 'Mo K\a'
_diffrn_radiation_wavelength 0.71073
_diffrn_reflns_av_R_equivalents 0.0770
_diffrn_reflns_av_unetI/netI 0.0631
_diffrn_reflns_limit_h_max 26
_diffrn_reflns_limit_h_min -26
_diffrn_reflns_limit_k_max 10
_diffrn_reflns_limit_k_min -10
_diffrn_reflns_limit_l_max 28
_diffrn_reflns_limit_l_min -28
_diffrn_reflns_number 19091
_diffrn_reflns_theta_full 27.2977
_diffrn_reflns_theta_max 27.30
_diffrn_reflns_theta_min 1.99
_diffrn_standards_number 0
_exptl_absorpt_coefficient_mu 26.776
_exptl_absorpt_correction_T_max 0.0485
_exptl_absorpt_correction_T_min 0.0348
_exptl_absorpt_correction_type multi-scan
_exptl_crystal_colour 'clear light colourless'
_exptl_crystal_colour_lustre clear
_exptl_crystal_colour_modifier light
_exptl_crystal_colour_primary colourless
_exptl_crystal_density_diffrn 3.2057
_exptl_crystal_description prism
_exptl_crystal_F_000 2822.3232
_exptl_crystal_size_max 0.21
_exptl_crystal_size_mid 0.18
_exptl_crystal_size_min 0.16
_refine_diff_density_max 4.7670
_refine_diff_density_min -2.9860
_refine_diff_density_rms 0.4515
_refine_ls_d_res_high 0.7749
_refine_ls_d_res_low 10.2422
_refine_ls_extinction_expression Fc^*^=kFc[1+0.001xFc^2^\l^3^/sin(2\q)]^-1/4^
_refine_ls_goodness_of_fit_ref 1.0423
_refine_ls_hydrogen_treatment constr
_refine_ls_matrix_type full
_refine_ls_number_constraints 23
_refine_ls_number_parameters 125
_refine_ls_number_reflns 3740
_refine_ls_number_restraints 0
_refine_ls_restrained_S_all 1.0423
_refine_ls_R_factor_all 0.0686
_refine_ls_R_factor_gt 0.0474
_refine_ls_shift/su_max 0.0003
_refine_ls_shift/su_mean 0.0000
_refine_ls_structure_factor_coef Fsqd
_refine_ls_weighting_details 'w=1/[\s^2^(Fo^2^)+(0.0675P)^2^] where P=(Fo^2^+2Fc^2^)/3'
_refine_ls_weighting_scheme calc
_refine_ls_wR_factor_gt 0.1093
_refine_ls_wR_factor_ref 0.1207
_reflns_Friedel_coverage 0.0
_reflns_limit_h_max 23
_reflns_limit_h_min -26
_reflns_limit_k_max 10
_reflns_limit_k_min 0
_reflns_limit_l_max 28
_reflns_limit_l_min 0
_reflns_number_gt 2876
_reflns_number_total 3740
_reflns_threshold_expression I>=2u(I)
_cod_data_source_file d0ce01457e2.cif
_cod_data_source_block Com-2-[DMPrDA]2Pb3Br10
_cod_depositor_comments 'Adding full bibliography for 7241525--7241527.cif.'
_cod_original_cell_volume 3375.2(9)
_cod_database_code 7241527
_olex2_refinement_description
;
1. Fixed Uiso
 At 1.2 times of:
  All C(H,H) groups, All N(H,H) groups
 At 1.5 times of:
  All C(H,H,H) groups
2.a Secondary CH2 refined with riding coordinates:
 N2(H2a,H2b), N1(H1a,H1b), C5(H5a,H5b), C3(H3a,H3b), C2(H2c,H2d)
2.b Idealised Me refined as rotating group:
 C4(H4a,H4b,H4c), C1(H1c,H1d,H1e)
;
_olex2_submission_special_instructions 'No special instructions were received'

loop_
_space_group_symop_id
_space_group_symop_operation_xyz
1 x,y,z
2 -x,y,-z+1/2
3 -x,-y,-z
4 x,-y,z-1/2
5 x+1/2,y+1/2,z
6 -x+1/2,y+1/2,-z+1/2
7 -x+1/2,-y+1/2,-z
8 x+1/2,-y+1/2,z-1/2

loop_
_atom_site_label
_atom_site_type_symbol
_atom_site_fract_x
_atom_site_fract_y
_atom_site_fract_z
_atom_site_U_iso_or_equiv
_atom_site_adp_type
_atom_site_occupancy
_atom_site_site_symmetry_order
_atom_site_refinement_flags_posn
_atom_site_refinement_flags_adp
_atom_site_refinement_flags_occupancy
Pb1 Pb 0.54769(2) 0.57930(5) 0.600059(18) 0.02999(16) Uani 1.000000 1 . . .
Pb2 Pb 0.5 0.64111(7) 0.75 0.03200(18) Uani 1.000000 2 S T P
Br5 Br 0.58264(6) 0.38253(13) 0.72122(5) 0.0397(3) Uani 1.000000 1 . . .
Br4 Br 0.50177(6) 0.25084(13) 0.53302(5) 0.0390(3) Uani 1.000000 1 . . .
Br3 Br 0.69048(6) 0.53307(16) 0.60656(7) 0.0484(3) Uani 1.000000 1 . . .
Br2 Br 0.39396(6) 0.62566(15) 0.60812(6) 0.0429(3) Uani 1.000000 1 . . .
Br1 Br 0.57588(7) 0.88351(14) 0.68575(7) 0.0487(3) Uani 1.000000 1 . . .
N2 N 0.6850(5) 0.1283(11) 0.6430(4) 0.039(2) Uani 1.000000 1 . . .
H2a H 0.6759(5) 0.2324(11) 0.6276(4) 0.047(3) Uiso 1.000000 1 R . .
H2b H 0.6444(5) 0.0872(11) 0.6440(4) 0.047(3) Uiso 1.000000 1 R . .
N1 N 0.6084(6) -0.0361(12) 0.4190(5) 0.047(2) Uani 1.000000 1 . . .
H1a H 0.5685(6) -0.0652(12) 0.4242(5) 0.056(3) Uiso 1.000000 1 R . .
H1b H 0.6043(6) 0.0718(12) 0.4083(5) 0.056(3) Uiso 1.000000 1 R . .
C5 C 0.6712(8) -0.0568(16) 0.4820(7) 0.056(3) Uani 1.000000 1 . . .
H5a H 0.6766(8) -0.1720(16) 0.4951(7) 0.067(4) Uiso 1.000000 1 R . .
H5b H 0.7149(8) -0.0214(16) 0.4784(7) 0.067(4) Uiso 1.000000 1 R . .
C4 C 0.6106(8) -0.1337(18) 0.3630(7) 0.065(4) Uani 1.000000 1 . . .
H4a H 0.570(3) -0.106(9) 0.3236(11) 0.097(6) Uiso 1.000000 1 GR . .
H4b H 0.654(3) -0.108(9) 0.358(3) 0.097(6) Uiso 1.000000 1 GR . .
H4c H 0.610(5) -0.2497(18) 0.372(2) 0.097(6) Uiso 1.000000 1 GR . .
C3 C 0.7059(8) 0.027(2) 0.5992(7) 0.066(4) Uani 1.000000 1 . . .
H3a H 0.7544(8) 0.056(2) 0.6053(7) 0.079(5) Uiso 1.000000 1 R . .
H3b H 0.7060(8) -0.089(2) 0.6106(7) 0.079(5) Uiso 1.000000 1 R . .
C2 C 0.6579(11) 0.0501(18) 0.5327(7) 0.084(6) Uani 1.000000 1 . . .
H2c H 0.6600(11) 0.1654(18) 0.5218(7) 0.101(7) Uiso 1.000000 1 R . .
H2d H 0.6092(11) 0.0287(18) 0.5283(7) 0.101(7) Uiso 1.000000 1 R . .
C1 C 0.7432(8) 0.1300(19) 0.7097(8) 0.089(6) Uani 1.000000 1 . . .
H1c H 0.772(4) 0.228(8) 0.716(2) 0.134(9) Uiso 1.000000 1 GR . .
H1d H 0.7224(8) 0.128(16) 0.7409(8) 0.134(9) Uiso 1.000000 1 GR . .
H1e H 0.773(4) 0.035(9) 0.716(2) 0.134(9) Uiso 1.000000 1 GR . .

loop_
_atom_site_aniso_label
_atom_site_aniso_U_11
_atom_site_aniso_U_22
_atom_site_aniso_U_33
_atom_site_aniso_U_12
_atom_site_aniso_U_13
_atom_site_aniso_U_23
Pb1 0.0330(3) 0.0392(3) 0.0234(2) -0.00009(15) 0.01742(18) 0.00059(15)
Pb2 0.0356(3) 0.0435(3) 0.0236(3) -0.000000 0.0191(3) 0.000000
Br5 0.0490(7) 0.0453(6) 0.0308(6) 0.0089(5) 0.0225(5) 0.0076(5)
Br4 0.0405(6) 0.0433(6) 0.0324(6) -0.0048(5) 0.0144(5) 0.0050(5)
Br3 0.0375(7) 0.0560(7) 0.0600(8) -0.0013(5) 0.0284(6) 0.0071(6)
Br2 0.0322(6) 0.0557(7) 0.0373(7) -0.0043(5) 0.0110(5) 0.0076(5)
Br1 0.0526(8) 0.0405(6) 0.0602(8) -0.0114(5) 0.0304(7) -0.0059(5)
N2 0.033(5) 0.049(5) 0.038(5) -0.001(4) 0.016(5) 0.003(4)
N1 0.047(6) 0.045(6) 0.055(7) -0.001(4) 0.028(6) 0.001(5)
C5 0.052(8) 0.064(9) 0.058(9) 0.000(6) 0.029(7) 0.005(7)
C4 0.066(10) 0.069(9) 0.072(11) -0.001(7) 0.043(9) -0.000(8)
C3 0.066(10) 0.085(11) 0.047(8) 0.017(8) 0.024(8) 0.006(7)
C2 0.138(17) 0.065(9) 0.052(9) 0.047(10) 0.042(11) 0.008(7)
C1 0.045(9) 0.087(12) 0.092(13) -0.005(8) -0.015(9) 0.001(9)

loop_
_atom_type_symbol
_atom_type_scat_dispersion_real
_atom_type_scat_dispersion_imag
_atom_type_scat_Cromer_Mann_a1
_atom_type_scat_Cromer_Mann_a2
_atom_type_scat_Cromer_Mann_a3
_atom_type_scat_Cromer_Mann_a4
_atom_type_scat_Cromer_Mann_b1
_atom_type_scat_Cromer_Mann_b2
_atom_type_scat_Cromer_Mann_b3
_atom_type_scat_Cromer_Mann_b4
_atom_type_scat_Cromer_Mann_c
_atom_type_scat_source
_atom_type_scat_dispersion_source
Pb -3.20855 10.15388 31.06170 13.06370 18.44200 5.96960 0.69020 2.35760 8.61800 47.25790 13.4118003845 'International Tables Volume C Table 6.1.1.4 (pp. 500-502)' 'Henke, Gullikson and Davis, At. Data and Nucl. Data Tables, 1993, 54, 2'
H 0.00000 0.00000 0.49300 0.32291 0.14019 0.04081 10.51090 26.12570 3.14236 57.79970 0.0030380000826 'International Tables Volume C Table 6.1.1.4 (pp. 500-502)' 'Henke, Gullikson and Davis, At. Data and Nucl. Data Tables, 1993, 54, 2'
C 0.00347 0.00161 2.31000 1.02000 1.58860 0.86500 20.84390 10.20750 0.56870 51.65120 0.215599998832 'International Tables Volume C Table 6.1.1.4 (pp. 500-502)' 'Henke, Gullikson and Davis, At. Data and Nucl. Data Tables, 1993, 54, 2'
Br -0.28346 2.55990 17.17890 5.23580 5.63770 3.98510 2.17230 16.57960 0.26090 41.43280 2.95569992065 'International Tables Volume C Table 6.1.1.4 (pp. 500-502)' 'Henke, Gullikson and Davis, At. Data and Nucl. Data Tables, 1993, 54, 2'
N 0.00653 0.00323 12.21260 3.13220 2.01250 1.16630 0.00570 9.89330 28.99750 0.58260 -11.5290002823 'International Tables Volume C Table 6.1.1.4 (pp. 500-502)' 'Henke, Gullikson and Davis, At. Data and Nucl. Data Tables, 1993, 54, 2'

loop_
_geom_angle_atom_site_label_1
_geom_angle_atom_site_label_2
_geom_angle_atom_site_label_3
_geom_angle
_geom_angle_site_symmetry_1
_geom_angle_site_symmetry_3
_geom_angle_publ_flag
Br4 Pb1 Br5 173.06(3) 3_666 . ?
Br4 Pb1 Br5 83.91(3) . . ?
Br3 Pb1 Br5 91.86(4) . . ?
Br3 Pb1 Br4 90.43(4) . . ?
Br3 Pb1 Br4 91.28(4) . 3_666 ?
Br1 Pb1 Br5 86.60(3) . . ?
Br1 Pb1 Br4 166.95(3) . . ?
Br1 Pb1 Br4 99.04(3) . 3_666 ?
Br1 Pb1 Br3 98.82(4) . . ?
Br5 Pb2 Br5 88.56(5) 2_656 . ?
Br2 Pb2 Br5 88.89(3) . 2_656 ?
Br2 Pb2 Br5 87.72(3) . . ?
Br2 Pb2 Br5 87.72(3) 2_656 2_656 ?
Br2 Pb2 Br5 88.89(3) 2_656 . ?
Br2 Pb2 Br2 175.26(5) . 2_656 ?
Pb2 Br5 Pb1 83.13(3) 2_656 . ?
C1 N2 C3 110.7(11) . . ?
C4 N1 C5 115.6(10) . . ?
C2 C5 N1 107.5(11) . . ?
C2 C3 N2 111.7(12) . . ?
C3 C2 C5 116.8(13) . . ?

loop_
_geom_bond_atom_site_label_1
_geom_bond_atom_site_label_2
_geom_bond_distance
_geom_bond_site_symmetry_2
_geom_bond_publ_flag
Pb1 Br5 2.9786(12) . ?
Pb1 Br4 3.0620(12) 3_666 ?
Pb1 Br4 3.0067(12) . ?
Pb1 Br3 2.8752(13) . ?
Pb1 Br1 3.0314(13) . ?
Pb2 Br5 2.9217(12) . ?
Pb2 Br5 2.9217(12) 2_656 ?
Pb2 Br2 3.0254(12) . ?
Pb2 Br2 3.0254(12) 2_656 ?
N2 C3 1.473(16) . ?
N2 C1 1.478(17) . ?
N1 C5 1.471(16) . ?
N1 C4 1.505(16) . ?
C5 C2 1.544(18) . ?
C3 C2 1.42(2) . ?
